data_1571859
loop_
_publ_author_name
'Carroll, Robert C.'
'Coles, Simon J.'

_publ_section_title
;
 Statistical optimization of guest uptake in crystalline sponges: grading
 structural outcomes.
;
_journal_coeditor_code LT5068
_journal_issue 4
_journal_name_full IUCrJ
_journal_paper_doi 10.1107/S2052252524004871
_journal_volume 11
_journal_year 2024
_chemical_formula_moiety 'C36 H24 I6 N12 Zn3, 0.271(C15 H16 O3)'
_chemical_formula_sum 'C40.06 H28.33 I6 N12 O0.81 Zn3'
_chemical_formula_weight 1648.34
_chemical_name_systematic
; (2',6'-dimethoxy-[1,1'-biphenyl]-2-yl)methanol 
(absorbed in crystalline sponge)
;
_space_group_crystal_system monoclinic
_space_group_IT_number 15
_space_group_name_Hall '-C 2yc'
_space_group_name_H-M_alt 'C 1 2/c 1'
_atom_sites_solution_hydrogens geom
_atom_sites_solution_primary dual
_audit_creation_date 2024-01-12
_audit_creation_method
;
Olex2 1.5-alpha
(compiled 2023.11.24 svn.r209d9fb2 for OlexSys, GUI svn.r6869)
;
_cell_angle_alpha 90
_cell_angle_beta 102.080(6)
_cell_angle_gamma 90
_cell_formula_units_Z 8
_cell_length_a 34.561(2)
_cell_length_b 14.9900(6)
_cell_length_c 31.380(3)
_cell_measurement_reflns_used 8721
_cell_measurement_temperature 100(2)
_cell_measurement_theta_max 71.8910
_cell_measurement_theta_min 2.6310
_cell_volume 15897.0(19)
_computing_cell_refinement 'CrysAlisPro 1.171.41.89a (Rigaku OD, 2020)'
_computing_data_collection 'CrysAlisPro 1.171.41.89a (Rigaku OD, 2020)'
_computing_data_reduction 'CrysAlisPro 1.171.41.89a (Rigaku OD, 2020)'
_computing_molecular_graphics 'Olex2 1.5-alpha (Dolomanov et al., 2009)'
_computing_publication_material 'Olex2 1.5-alpha (Dolomanov et al., 2009)'
_computing_structure_refinement 'SHELXL 2016/6 (Sheldrick, 2015)'
_computing_structure_solution 'SHELXT 2014/5 (Sheldrick, 2014)'
_diffrn_ambient_environment N~2~
_diffrn_ambient_temperature 100(2)
_diffrn_detector 'hybrid pixel array detector'
_diffrn_detector_area_resol_mean 10
_diffrn_detector_dtime 0.000
_diffrn_detector_type 'Rigaku, HyPix 6000HE'
_diffrn_measured_fraction_theta_full 0.994
_diffrn_measured_fraction_theta_max 0.994
_diffrn_measurement_details
;
List of Runs (angles in degrees, time in seconds):

  # Type    Start    End  Width  t~exp~   \w     \q     \k     \f   Frames
--------------------------------------------------------------------------
  1  \w   -115.00 -90.00   0.50    6.00    -- -103.00 -35.00-176.00   50
  2  \w    -69.00 -42.00   0.50    6.00    -- -103.00  61.00   0.00   54
  3  \w    -75.00 -32.00   0.50    6.00    -- -103.00 125.00  30.00   86
  4  \w    -65.00 -33.00   0.50    6.00    -- -103.00  61.00 -30.00   64
  5  \w   -111.00 -76.00   0.50    6.00    -- -103.00 125.00  30.00   70
  6  \w    -65.00 -40.00   0.50    6.00    -- -103.00  61.00-120.00   50
  7  \w   -117.00 -86.00   0.50    6.00    -- -103.00 -61.00 120.00   62
  8  \w    -98.00 -32.00   0.50    6.00    -- -103.00  77.00  60.00  132
  9  \w   -162.00-128.00   0.50    6.00    -- -103.00 -61.00 120.00   68
 10  \w    -94.00 -69.00   0.50    6.00    -- -103.00  77.00  90.00   50
 11  \w    -65.00 -32.00   0.50    6.00    -- -103.00  61.00 -60.00   66
 12  \w     90.00 175.00   0.50    6.00    --  101.75  35.00 -19.00  170
 13  \w     34.00  65.00   0.50    6.00    --  101.75 -61.00-150.00   62
 14  \w     37.00 105.00   0.50    6.00    --  101.75 -94.00 -90.00  136
 15  \w     30.00  70.00   0.50    6.00    --  101.75 -61.00 150.00   80
 16  \w     47.00  72.00   0.50    6.00    --  101.75 -61.00  60.00   50
 17  \w     29.00  65.00   0.50    6.00    --  101.75 -61.00   0.00   72
 18  \w     35.00  61.00   0.50    6.00    --  101.75 -61.00  30.00   52
 19  \w     34.00  70.00   0.50    6.00    --  101.75 -61.00-180.00   72
 20  \w     46.00  71.00   0.50    6.00    --  101.75 -61.00 -60.00   50
 21  \w     35.00  62.00   0.50    6.00    --  101.75 -61.00 -30.00   54
 22  \w    -33.00  17.00   0.50    1.00    --  -46.36  35.00 -19.00  100
 23  \w   -120.00 -46.00   0.50    1.00    --  -46.36 -35.00-176.00  148
 24  \w     34.00 117.00   0.50    1.00    --   46.36  35.00 -19.00  166
 25  \w    -17.00   8.00   0.50    1.00    --   46.36 -35.00-176.00   50
 26  \w    -40.00  24.00   0.50    1.00    --  -46.36  37.00 120.00  128
 27  \w    -24.00  24.00   0.50    1.00    --  -46.36  19.00 120.00   96
;
_diffrn_measurement_device 'four-circle diffractometer'
_diffrn_measurement_device_details 'Rigaku Oxford Difffraction, UG2 \k goniometer'
_diffrn_measurement_device_type
; Rigaku 007HF equipped with Varimax confocal mirrors and a UG2 goniometer
 and HyPix 6000HE detector
;
_diffrn_measurement_method 'profile data from \w-scans'
_diffrn_measurement_specimen_support 'MiTeGen loops'
_diffrn_orient_matrix_type 'CrysAlisPro convention (1999,Acta A55,543-557)'
_diffrn_orient_matrix_UB_11 0.0125738000
_diffrn_orient_matrix_UB_12 -0.0056729000
_diffrn_orient_matrix_UB_13 0.0500127000
_diffrn_orient_matrix_UB_21 -0.0397332000
_diffrn_orient_matrix_UB_22 -0.0447561000
_diffrn_orient_matrix_UB_23 0.0018785000
_diffrn_orient_matrix_UB_31 0.0184795000
_diffrn_orient_matrix_UB_32 -0.0923661000
_diffrn_orient_matrix_UB_33 -0.0039774000
_diffrn_radiation_collimation 0.3
_diffrn_radiation_monochromator 'Varimax focusing mirrors'
_diffrn_radiation_probe x-ray
_diffrn_radiation_type 'Cu K\a'
_diffrn_radiation_wavelength 1.54184
_diffrn_radiation_xray_symbol K-L~3~
_diffrn_reflns_av_R_equivalents 0.0348
_diffrn_reflns_av_unetI/netI 0.0243
_diffrn_reflns_Laue_measured_fraction_full 0.994
_diffrn_reflns_Laue_measured_fraction_max 0.994
_diffrn_reflns_limit_h_max 41
_diffrn_reflns_limit_h_min -37
_diffrn_reflns_limit_k_max 15
_diffrn_reflns_limit_k_min -18
_diffrn_reflns_limit_l_max 36
_diffrn_reflns_limit_l_min -37
_diffrn_reflns_number 51491
_diffrn_reflns_point_group_measured_fraction_full 0.994
_diffrn_reflns_point_group_measured_fraction_max 0.994
_diffrn_reflns_theta_full 67.684
_diffrn_reflns_theta_max 68.251
_diffrn_reflns_theta_min 2.615
_diffrn_source 'Rotating anode'
_diffrn_source_current 30.0
_diffrn_source_power 1.2
_diffrn_source_target Cu
_diffrn_source_type 'Rigaku 007 HF'
_diffrn_source_voltage 40.0
_exptl_absorpt_coefficient_mu 19.576
_exptl_absorpt_correction_T_max 0.339
_exptl_absorpt_correction_T_min 0.101
_exptl_absorpt_correction_type analytical
_exptl_absorpt_process_details
;
CrysAlisPro 1.171.41.89a (Rigaku Oxford Diffraction, 2020)
Analytical numeric absorption correction using a multifaceted crystal
model based on expressions derived by R.C. Clark & J.S. Reid.
(Clark, R. C. & Reid, J. S. (1995). Acta Cryst. A51, 887-897)
Empirical absorption correction using spherical harmonics,
implemented in SCALE3 ABSPACK scaling algorithm.
;
_exptl_crystal_colour 'pale yellow'
_exptl_crystal_colour_modifier pale
_exptl_crystal_colour_primary yellow
_exptl_crystal_density_diffrn 1.377
_exptl_crystal_description block
_exptl_crystal_F_000 6138
_exptl_crystal_size_max 0.2
_exptl_crystal_size_mid 0.15
_exptl_crystal_size_min 0.08
_refine_diff_density_max 1.090
_refine_diff_density_min -0.741
_refine_diff_density_rms 0.207
_refine_ls_extinction_method none
_refine_ls_goodness_of_fit_ref 1.067
_refine_ls_hydrogen_treatment constr
_refine_ls_matrix_type full
_refine_ls_number_parameters 757
_refine_ls_number_reflns 14455
_refine_ls_number_restraints 309
_refine_ls_restrained_S_all 1.061
_refine_ls_R_factor_all 0.1181
_refine_ls_R_factor_gt 0.0964
_refine_ls_shift/su_max 0.000
_refine_ls_shift/su_mean 0.000
_refine_ls_structure_factor_coef Fsqd
_refine_ls_weighting_details 'w=1/[\s^2^(Fo^2^)+(0.1811P)^2^+90.1494P] where P=(Fo^2^+2Fc^2^)/3'
_refine_ls_weighting_scheme calc
_refine_ls_wR_factor_gt 0.3059
_refine_ls_wR_factor_ref 0.3264
_reflns_Friedel_coverage 0.000
_reflns_number_gt 10046
_reflns_number_total 14455
_reflns_threshold_expression 'I > 2\s(I)'
_cod_data_source_file lt5068.cif
_cod_data_source_block 50_1_24b
_cod_original_cell_volume 15897.2(18)
_cod_database_code 1571859
_shelx_shelxl_version_number 2016/6
_chemical_oxdiff_formula '(Zn3 I6 N12 H24 C36) (C15 H16 O3)2 (C6 H12)2'
_chemical_oxdiff_usercomment JP-9300-04
_shelx_space_group_comment
;
The symmetry employed for this shelxl refinement is uniquely defined
by the following loop, which should always be used as a source of
symmetry information in preference to the above space-group names.
They are only intended as comments.
;
_shelx_estimated_absorpt_t_max 0.303
_shelx_estimated_absorpt_t_min 0.111
_olex2_refinement_description
;
1. Fixed Uiso
 At 1.2 times of:
  All C(H) groups, All C(H,H) groups
 At 1.5 times of:
  All C(H,H,H) groups, All O(H) groups
2. Restrained distances
 O2A-C8A = O3A-C12A
 1.37 with sigma of 0.02
 C8A-C14A
 2.35 with sigma of 0.04
 C6A-C5A \\sim C5A-C4A \\sim C4A-C3A \\sim C3A-C2A \\sim C2A-C1A \\sim C6A-C1A
 with sigma of 0.02
 O2A-C14A \\sim O3A-C15A \\sim O1A-C13A
 with sigma of 0.02
 C1A-C3A \\sim C2A-C4A \\sim C3A-C5A \\sim C4A-C6A \\sim C5A-C1A \\sim C6A-C2A
 with sigma of 0.02
 C7A-C4A \\sim C5A-C13A
 with sigma of 0.02
 I302-Zn31 \\sim I402-Zn41
 with sigma of 0.02
 I301-Zn31 \\sim I401-Zn41
 with sigma of 0.02
 Zn31-N301 \\sim Zn41-N301
 with sigma of 0.02
 I302-I301 \\sim I402-I401
 with sigma of 0.04
 I302-N301 \\sim I402-N301
 with sigma of 0.04
 I301-N301 \\sim I401-N301
 with sigma of 0.04
 I305-Zn33 \\sim I405-Zn43
 with sigma of 0.02
 I306-Zn33 \\sim I406-Zn43
 with sigma of 0.02
 Zn33-N312 \\sim Zn43-N312
 with sigma of 0.02
 I305-I306 \\sim I405-I406
 with sigma of 0.04
 I305-N312 \\sim I405-N312
 with sigma of 0.04
 I306-N312 \\sim I406-N312
 with sigma of 0.04
 N307-C319 \\sim N307-C419
 with sigma of 0.02
 C321-C320 \\sim C321-C420
 with sigma of 0.02
 C319-C320 \\sim C419-C420
 with sigma of 0.02
 N307-C320 \\sim N307-C420
 with sigma of 0.04
 C321-C319 \\sim C321-C419
 with sigma of 0.04
 I304-Zn32 \\sim I404-Zn42
 with sigma of 0.02
 I303-Zn32 \\sim I403-Zn42
 with sigma of 0.02
 Zn32-N306 \\sim Zn42-N306
 with sigma of 0.02
 Zn32-N307 \\sim Zn42-N307
 with sigma of 0.02
 I304-I303 \\sim I404-I403
 with sigma of 0.04
 I304-N306 \\sim I404-N306
 with sigma of 0.04
 I304-N307 \\sim I404-N307
 with sigma of 0.04
 I303-N306 \\sim I403-N306
 with sigma of 0.04
 I303-N307 \\sim I403-N307
 with sigma of 0.04
3. Restrained angles
 C7A-C12A-C11A
 fixed at 120 with sigma of 0.02
 C11A-C10A-C9A
 fixed at 120 with sigma of 0.02
 C10A-C9A-C8A
 fixed at 120 with sigma of 0.02
 C9A-C8A-C7A
 fixed at 120 with sigma of 0.02
 C8A-C7A-C12A
 fixed at 120 with sigma of 0.02
 C4A-C5A-C6A
 fixed at 120 with sigma of 0.02
 C5A-C6A-C1A
 fixed at 120 with sigma of 0.02
 C6A-C1A-C2A
 fixed at 120 with sigma of 0.02
 C1A-C2A-C3A
 fixed at 120 with sigma of 0.02
4. Uiso/Uaniso restraints and constraints
C8A \\sim O2A \\sim C14A \\sim C7A \\sim C9A \\sim C12A \\sim C4A \\sim C10A
\\sim O3A \\sim C11A \\sim C3A \\sim C5A \\sim C15A \\sim C2A \\sim C13A \\sim
C6A \\sim C1A \\sim O1A: within 2A with sigma of 0.04 and sigma for terminal
atoms of 0.08 within 2A
Uanis(C420) = Uanis(C320) = Uanis(C319) = Uanis(C419)
5. Rigid body (RIGU) restrains
 C3A, O2A, C8A, C14A, C7A, C9A, H14A, H14B, H14C, C12A, C4A, H9A, C10A, O3A,
 C11A, C5A, H10A, C15A, H11A, H3A, C2A, C13A, C6A, H15A, H15B, H15C, C1A, H2A,
 O1A, H13A, H13B, H6A, H1A, H1AA
 with sigma for 1-2 distances of 0.004 and sigma for 1-3 distances of 0.004
6. Others
 Sof(I402)=Sof(Zn41)=Sof(I401)=1-FVAR(1)
 Sof(I302)=Sof(I301)=Sof(Zn31)=FVAR(1)
 Sof(I406)=Sof(Zn43)=Sof(I405)=1-FVAR(2)
 Sof(I305)=Sof(I306)=Sof(Zn33)=FVAR(2)
 Sof(C419)=Sof(H419)=Sof(C420)=Sof(H420)=1-FVAR(3)
 Sof(C319)=Sof(H319)=Sof(C320)=Sof(H320)=FVAR(3)
 Fixed Sof: I304(0.64502) I303(0.64502) Zn32(0.64502) I404(0.31764)
 Zn42(0.31764) I403(0.31764) I504(0.03735) I503(0.03735) Zn52(0.03735)
 O2A(0.27081) O3A(0.27081) C7A(0.27081) C8A(0.27081) C9A(0.27081) H9A(0.27081)
 C10A(0.27081) H10A(0.27081) C11A(0.27081) H11A(0.27081) C12A(0.27081)
 C4A(0.27081) C15A(0.27081) H15A(0.27081) H15B(0.27081) H15C(0.27081)
 O1A(0.27081) H1AA(0.27081) C1A(0.27081) H1A(0.27081) C3A(0.27081) H3A(0.27081)
 C2A(0.27081) H2A(0.27081) C13A(0.27081) H13A(0.27081) H13B(0.27081)
 C14A(0.27081) H14A(0.27081) H14B(0.27081) H14C(0.27081) C5A(0.27081)
 C6A(0.27081) H6A(0.27081)
 Fixed Uiso: I504(0.08) I503(0.08) Zn52(0.08)
7.a Secondary CH2 refined with riding coordinates:
 C13A(H13A,H13B)
7.b Aromatic/amide H refined with riding coordinates:
 C313(H313), C333(H333), C318(H318), C312(H312), C322(H322), C323(H323),
 C332(H332), C317(H317), C304(H304), C314(H314), C315(H315), C302(H302),
 C305(H305), C336(H336), C335(H335), C310(H310), C328(H328), C311(H311),
 C331(H331), C329(H329), C319(H319), C320(H320), C301(H301), C330(H330),
 C419(H419), C420(H420), C9A(H9A), C10A(H10A), C11A(H11A), C1A(H1A), C3A(H3A),
 C2A(H2A), C6A(H6A)
7.c Fitted hexagon refined as free rotating group:
 C7A(C8A,C9A,C10A,C11A,C12A)
7.d Tetrahedral OH refined with riding coordinates:
 O1A(H1AA)
7.e Idealised Me refined with everything fixed:
 C15A(H15A,H15B,H15C), C14A(H14A,H14B,H14C)
;
_olex2_date_sample_data_collection 2022-06-06
_olex2_date_sample_submission 2022-06-06
_olex2_submission_original_sample_id 50_1_24b
_olex2_submission_special_instructions 'No special instructions were received'
_oxdiff_exptl_absorpt_empirical_details
;
Empirical correction (ABSPACK) includes:
- Absorption correction using spherical harmonics
- Frame scaling
- Detector area scaling
- B-factor correction
;
_oxdiff_exptl_absorpt_empirical_full_max 3.443
_oxdiff_exptl_absorpt_empirical_full_min 0.312

loop_
_space_group_symop_operation_xyz
'x, y, z'
'-x, y, -z+1/2'
'x+1/2, y+1/2, z'
'-x+1/2, y+1/2, -z+1/2'
'-x, -y, -z'
'x, -y, z-1/2'
'-x+1/2, -y+1/2, -z'
'x+1/2, -y+1/2, z-1/2'

loop_
_atom_site_label
_atom_site_type_symbol
_atom_site_fract_x
_atom_site_fract_y
_atom_site_fract_z
_atom_site_U_iso_or_equiv
_atom_site_adp_type
_atom_site_occupancy
_atom_site_site_symmetry_order
_atom_site_calc_flag
_atom_site_refinement_flags_posn
_atom_site_refinement_flags_adp
_atom_site_refinement_flags_occupancy
_atom_site_disorder_assembly
_atom_site_disorder_group
I304 I 0.39240(14) 0.2577(3) 0.40302(18) 0.1348(15) Uani 0.645 1 d D . P A 1
I305 I 0.51937(16) 1.1433(3) 0.62770(16) 0.1408(15) Uani 0.59(2) 1 d D . P B 1
I306 I 0.6143(2) 1.2387(4) 0.5635(2) 0.1306(17) Uani 0.59(2) 1 d D . P B 1
I303 I 0.35246(12) 0.4150(4) 0.51012(11) 0.1246(9) Uani 0.645 1 d D . P A 1
I302 I 0.23673(9) 1.23169(11) 0.29476(10) 0.1063(8) Uani 0.516(4) 1 d D . P C 1
Zn32 Zn 0.37593(14) 0.4014(4) 0.4386(2) 0.099(2) Uani 0.645 1 d D . P A 1
I301 I 0.12980(8) 1.16174(15) 0.19661(6) 0.1214(9) Uani 0.516(4) 1 d D . P C 1
Zn33 Zn 0.5788(3) 1.1173(4) 0.5955(3) 0.100(2) Uani 0.59(2) 1 d D . P B 1
Zn31 Zn 0.17456(14) 1.1400(2) 0.27041(13) 0.0868(10) Uani 0.516(4) 1 d D . P C 1
N308 N 0.5244(2) 0.7285(5) 0.4723(3) 0.086(2) Uani 1 1 d . . . . .
N302 N 0.2355(3) 0.6905(5) 0.3100(3) 0.091(3) Uani 1 1 d . . . . .
N303 N 0.1809(3) 0.6821(5) 0.2511(3) 0.087(3) Uani 1 1 d . . . . .
N304 N 0.2201(3) 0.5537(5) 0.2720(3) 0.090(3) Uani 1 1 d . . . . .
N310 N 0.5771(3) 0.7775(6) 0.4401(4) 0.097(3) Uani 1 1 d . . . . .
N312 N 0.5666(3) 1.0154(6) 0.5486(4) 0.102(3) Uani 1 1 d D . . . .
N306 N 0.3340(3) 0.4684(6) 0.3922(3) 0.100(3) Uani 1 1 d D . . . .
N309 N 0.5424(3) 0.6448(6) 0.4159(4) 0.105(3) Uani 1 1 d . . . . .
N305 N 0.1202(3) 0.4516(6) 0.1424(3) 0.106(3) Uani 1 1 d . . . . .
N307 N 0.4241(3) 0.4834(7) 0.4443(4) 0.104(3) Uani 1 1 d D . . . .
C326 C 0.5530(3) 0.7852(6) 0.4673(4) 0.088(3) Uani 1 1 d . . . . .
N301 N 0.1904(3) 1.0073(6) 0.2835(5) 0.116(4) Uani 1 1 d D . . . .
C334 C 0.5575(3) 0.8670(7) 0.4957(4) 0.086(3) Uani 1 1 d . . . . .
C316 C 0.2743(4) 0.5568(7) 0.3351(4) 0.091(3) Uani 1 1 d . . . . .
C306 C 0.2054(3) 0.7263(6) 0.2817(3) 0.082(3) Uani 1 1 d . . . . .
C321 C 0.4870(3) 0.5964(7) 0.4450(5) 0.097(4) Uani 1 1 d D . . . .
C313 C 0.1740(4) 0.4557(7) 0.2035(4) 0.094(3) Uani 1 1 d . . . . .
H313 H 0.195390 0.425586 0.221843 0.113 Uiso 1 1 calc R U . . .
N311 N 0.6467(4) 0.6611(8) 0.3264(7) 0.143(6) Uani 1 1 d . . . . .
C303 C 0.1996(3) 0.8246(6) 0.2840(4) 0.090(3) Uani 1 1 d . . . . .
C309 C 0.1658(4) 0.5444(6) 0.2110(3) 0.089(3) Uani 1 1 d . . . . .
C324 C 0.5205(3) 0.6592(7) 0.4447(5) 0.091(3) Uani 1 1 d . . . . .
C307 C 0.1909(4) 0.5950(6) 0.2474(3) 0.092(3) Uani 1 1 d . . . . .
C308 C 0.2413(4) 0.6030(6) 0.3047(3) 0.087(3) Uani 1 1 d . . . . .
C333 C 0.5309(4) 0.8877(7) 0.5189(5) 0.106(4) Uani 1 1 d . . . . .
H333 H 0.508065 0.851564 0.517119 0.128 Uiso 1 1 calc R U . . .
C318 C 0.3124(4) 0.4267(7) 0.3577(5) 0.105(4) Uani 1 1 d . . . . .
H318 H 0.317972 0.366023 0.352614 0.126 Uiso 1 1 calc R U . . .
C312 C 0.1504(4) 0.4123(7) 0.1685(4) 0.106(4) Uani 1 1 d . . . . .
H312 H 0.156085 0.351805 0.163128 0.127 Uiso 1 1 calc R U . . .
C322 C 0.4660(4) 0.5991(9) 0.4764(5) 0.104(4) Uani 1 1 d . . . . .
H322 H 0.472466 0.640639 0.499620 0.125 Uiso 1 1 calc R U . . .
C323 C 0.4349(4) 0.5411(9) 0.4744(5) 0.110(4) Uani 1 1 d . . . . .
H323 H 0.420481 0.544028 0.496972 0.132 Uiso 1 1 calc R U . . .
C325 C 0.5701(4) 0.7051(7) 0.4151(6) 0.112(4) Uani 1 1 d . . . . .
C327 C 0.5971(4) 0.6895(9) 0.3838(6) 0.117(5) Uani 1 1 d . . . . .
C332 C 0.5364(4) 0.9625(8) 0.5460(4) 0.099(3) Uani 1 1 d . . . . .
H332 H 0.517457 0.975116 0.563171 0.119 Uiso 1 1 calc R U . . .
C317 C 0.2824(4) 0.4693(6) 0.3295(4) 0.098(4) Uani 1 1 d . . . . .
H317 H 0.267168 0.437301 0.305665 0.118 Uiso 1 1 calc R U . . .
C304 C 0.2269(4) 0.8785(7) 0.3103(4) 0.100(4) Uani 1 1 d . . . . .
H304 H 0.248982 0.853546 0.329850 0.121 Uiso 1 1 calc R U . . .
C314 C 0.3252(5) 0.5560(7) 0.3973(5) 0.126(6) Uani 1 1 d . . . . .
H314 H 0.339564 0.586474 0.422161 0.151 Uiso 1 1 calc R U . . .
C315 C 0.2978(5) 0.6017(7) 0.3697(4) 0.115(5) Uani 1 1 d . . . . .
H315 H 0.294493 0.663840 0.373577 0.138 Uiso 1 1 calc R U . . .
C302 C 0.1672(4) 0.8650(8) 0.2584(5) 0.117(5) Uani 1 1 d . . . . .
H302 H 0.147920 0.829376 0.239963 0.140 Uiso 1 1 calc R U . . .
C305 C 0.2214(4) 0.9707(8) 0.3075(6) 0.111(4) Uani 1 1 d . . . . .
H305 H 0.241235 1.008227 0.323843 0.133 Uiso 1 1 calc R U . . .
C336 C 0.5917(6) 0.9966(10) 0.5249(6) 0.131(5) Uani 1 1 d . . . . .
H336 H 0.613913 1.034614 0.526408 0.157 Uiso 1 1 calc R U . . .
C335 C 0.5878(5) 0.9234(9) 0.4972(5) 0.116(4) Uani 1 1 d . . . . .
H335 H 0.606518 0.913494 0.479422 0.139 Uiso 1 1 calc R U . . .
C310 C 0.1344(5) 0.5858(8) 0.1834(5) 0.150(8) Uani 1 1 d . . . . .
H310 H 0.128172 0.646416 0.187641 0.181 Uiso 1 1 calc R U . . .
C328 C 0.5864(6) 0.6317(13) 0.3489(7) 0.151(7) Uani 1 1 d . . . . .
H328 H 0.562066 0.599847 0.343813 0.181 Uiso 1 1 calc R U . . .
C311 C 0.1128(6) 0.5380(8) 0.1502(5) 0.152(8) Uani 1 1 d . . . . .
H311 H 0.091207 0.566569 0.131485 0.183 Uiso 1 1 calc R U . . .
C331 C 0.6323(5) 0.7332(11) 0.3872(8) 0.149(7) Uani 1 1 d . . . . .
H331 H 0.639301 0.777529 0.409079 0.179 Uiso 1 1 calc R U . . .
C329 C 0.6138(6) 0.6225(12) 0.3209(9) 0.171(10) Uani 1 1 d . . . . .
H329 H 0.606700 0.584354 0.296343 0.205 Uiso 1 1 calc R U . . .
C319 C 0.4326(7) 0.5041(17) 0.4057(8) 0.105(4) Uani 0.506(15) 1 d D . P A 1
H319 H 0.415587 0.485524 0.379376 0.126 Uiso 0.506(15) 1 calc R U P A 1
C320 C 0.4677(7) 0.5546(17) 0.4047(8) 0.105(4) Uani 0.506(15) 1 d D . P A 1
H320 H 0.477667 0.560147 0.378856 0.126 Uiso 0.506(15) 1 calc R U P A 1
I402 I 0.25523(10) 1.21512(18) 0.3272(2) 0.1494(19) Uani 0.484(4) 1 d D . P C 2
Zn41 Zn 0.18859(15) 1.1493(2) 0.2947(2) 0.1068(16) Uani 0.484(4) 1 d D . P C 2
I401 I 0.15099(11) 1.20402(16) 0.22180(13) 0.1515(16) Uani 0.484(4) 1 d D . P C 2
I406 I 0.6287(6) 1.2195(6) 0.5592(3) 0.149(3) Uani 0.41(2) 1 d D . P B 2
Zn43 Zn 0.5850(5) 1.1185(8) 0.5923(4) 0.138(6) Uani 0.41(2) 1 d D . P B 2
I405 I 0.5277(3) 1.1587(7) 0.6251(3) 0.188(4) Uani 0.41(2) 1 d D . P B 2
C301 C 0.1624(5) 0.9535(9) 0.2590(6) 0.134(6) Uani 1 1 d . . . . .
H301 H 0.139062 0.979439 0.242045 0.161 Uiso 1 1 calc R U . . .
C330 C 0.6577(6) 0.7159(13) 0.3605(9) 0.156(8) Uani 1 1 d . . . . .
H330 H 0.683236 0.742484 0.366079 0.187 Uiso 1 1 calc R U . . .
C419 C 0.4537(6) 0.4561(16) 0.4266(9) 0.105(4) Uani 0.494(15) 1 d D . P A 2
H419 H 0.452237 0.398911 0.413270 0.126 Uiso 0.494(15) 1 calc R U P A 2
C420 C 0.4879(7) 0.5109(14) 0.4271(9) 0.105(4) Uani 0.494(15) 1 d D . P A 2
H420 H 0.509901 0.490332 0.416018 0.126 Uiso 0.494(15) 1 calc R U P A 2
I404 I 0.3847(2) 0.2573(4) 0.4139(3) 0.134(3) Uani 0.3176 1 d D . P A 2
Zn42 Zn 0.3729(2) 0.4092(6) 0.4422(3) 0.111(6) Uani 0.3176 1 d D . P A 2
I403 I 0.3482(4) 0.4349(11) 0.5116(4) 0.233(8) Uani 0.3176 1 d D . P A 2
I504 I 0.3989(6) 0.2670(14) 0.3759(7) 0.080 Uiso 0.0373 1 d . U P A 3
I503 I 0.3489(6) 0.3668(14) 0.4887(8) 0.080 Uiso 0.0373 1 d . U P A 3
Zn52 Zn 0.377(2) 0.396(4) 0.4162(17) 0.080 Uiso 0.0373 1 d . U P A 3
O2A O -0.0194(9) 0.8190(17) 0.1087(8) 0.104(7) Uani 0.2708 1 d D U P D 1
O3A O 0.0663(7) 0.7728(18) 0.2442(8) 0.100(6) Uani 0.2708 1 d D U P D 1
C7A C 0.0233(8) 0.7926(11) 0.1760(8) 0.089(7) Uani 0.2708 1 d DG U P D 1
C8A C -0.0020(7) 0.7585(15) 0.1393(7) 0.087(6) Uani 0.2708 1 d DG U P D 1
C9A C -0.0095(7) 0.6674(16) 0.1360(8) 0.099(8) Uani 0.2708 1 d G U P D 1
H9A H -0.026831 0.643992 0.110933 0.119 Uiso 0.2708 1 calc R U P D 1
C10A C 0.0083(8) 0.6104(11) 0.1693(10) 0.114(9) Uani 0.2708 1 d G U P D 1
H10A H 0.003173 0.548163 0.167051 0.136 Uiso 0.2708 1 calc R U P D 1
C11A C 0.0336(8) 0.6446(15) 0.2060(9) 0.105(9) Uani 0.2708 1 d G U P D 1
H11A H 0.045822 0.605706 0.228796 0.126 Uiso 0.2708 1 calc R U P D 1
C12A C 0.0412(7) 0.7357(16) 0.2094(7) 0.094(7) Uani 0.2708 1 d DG U P D 1
C4A C 0.0326(8) 0.8900(16) 0.1806(12) 0.085(6) Uani 0.2708 1 d D U P D 1
C15A C 0.0803(13) 0.715(4) 0.2799(17) 0.120(14) Uani 0.2708 1 d D U P D 1
H15A H 0.093439 0.750496 0.305078 0.180 Uiso 0.2708 1 calc . U P E 1
H15B H 0.099206 0.672707 0.272036 0.180 Uiso 0.2708 1 calc . U P F 1
H15C H 0.058002 0.682653 0.287216 0.180 Uiso 0.2708 1 calc . U P G 1
O1A O -0.0577(10) 0.980(2) 0.2085(9) 0.108(9) Uani 0.2708 1 d D U P D 1
H1AA H -0.081043 0.961532 0.206381 0.163 Uiso 0.2708 1 calc R U P D 1
C1A C 0.0508(9) 1.0706(16) 0.1877(13) 0.096(8) Uani 0.2708 1 d D U P D 1
H1A H 0.057658 1.131757 0.192164 0.116 Uiso 0.2708 1 calc R U P D 1
C3A C 0.0695(8) 0.9194(16) 0.1760(11) 0.082(7) Uani 0.2708 1 d D U P D 1
H3A H 0.088668 0.877557 0.170978 0.099 Uiso 0.2708 1 calc R U P D 1
C2A C 0.0785(9) 1.0097(16) 0.1787(12) 0.092(8) Uani 0.2708 1 d D U P D 1
H2A H 0.103492 1.029913 0.174493 0.111 Uiso 0.2708 1 calc R U P D 1
C13A C -0.0373(10) 0.920(3) 0.1866(16) 0.104(9) Uani 0.2708 1 d D U P D 1
H13A H -0.051719 0.914666 0.155957 0.124 Uiso 0.2708 1 calc R U P D 1
H13B H -0.036545 0.860798 0.200352 0.124 Uiso 0.2708 1 calc R U P D 1
C14A C -0.0491(16) 0.788(4) 0.0740(14) 0.128(15) Uani 0.2708 1 d D U P D 1
H14A H -0.052909 0.723959 0.077311 0.192 Uiso 0.2708 1 calc . U P H 1
H14B H -0.041170 0.799590 0.046316 0.192 Uiso 0.2708 1 calc . U P I 1
H14C H -0.073934 0.819539 0.074331 0.192 Uiso 0.2708 1 calc . U P J 1
C5A C 0.0042(9) 0.9508(17) 0.1874(13) 0.090(7) Uani 0.2708 1 d D U P D 1
C6A C 0.0133(9) 1.0415(17) 0.1901(12) 0.094(8) Uani 0.2708 1 d D U P D 1
H6A H -0.006332 1.083555 0.193673 0.113 Uiso 0.2708 1 calc R U P D 1

loop_
_atom_site_aniso_label
_atom_site_aniso_U_11
_atom_site_aniso_U_22
_atom_site_aniso_U_33
_atom_site_aniso_U_23
_atom_site_aniso_U_13
_atom_site_aniso_U_12
I304 0.145(2) 0.0631(13) 0.189(3) 0.0051(13) 0.0187(17) 0.0084(10)
I305 0.151(2) 0.0880(17) 0.181(3) 0.0114(19) 0.029(3) 0.0476(15)
I306 0.160(3) 0.0559(17) 0.141(2) 0.0107(15) -0.0468(19) -0.0205(15)
I303 0.0922(12) 0.153(2) 0.1264(17) 0.0475(15) 0.0182(12) 0.0052(13)
I302 0.1302(17) 0.0560(8) 0.1413(18) -0.0263(9) 0.0480(14) -0.0248(9)
Zn32 0.086(3) 0.063(2) 0.147(5) 0.018(3) 0.020(3) -0.0089(18)
I301 0.185(2) 0.0681(11) 0.1005(12) 0.0036(8) 0.0064(12) 0.0165(11)
Zn33 0.114(3) 0.056(3) 0.105(4) 0.020(2) -0.030(3) 0.012(2)
Zn31 0.117(3) 0.0452(14) 0.095(2) -0.0064(14) 0.0156(19) -0.0038(15)
N308 0.076(5) 0.055(4) 0.117(7) 0.000(4) -0.005(4) -0.005(4)
N302 0.124(7) 0.036(3) 0.092(5) -0.004(3) -0.025(5) -0.021(4)
N303 0.120(6) 0.043(4) 0.077(5) 0.007(3) -0.030(4) -0.023(4)
N304 0.121(7) 0.046(4) 0.081(5) 0.003(3) -0.028(5) -0.029(4)
N310 0.076(5) 0.065(5) 0.140(8) 0.007(5) 0.002(6) -0.002(4)
N312 0.101(7) 0.062(5) 0.122(8) 0.013(5) -0.023(6) -0.011(5)
N306 0.109(6) 0.054(4) 0.118(7) 0.015(4) -0.019(5) -0.021(4)
N309 0.080(5) 0.060(5) 0.176(10) -0.012(6) 0.025(6) -0.004(4)
N305 0.130(8) 0.062(5) 0.096(6) -0.001(4) -0.044(6) -0.022(5)
N307 0.085(6) 0.080(6) 0.139(9) -0.007(6) 0.007(6) -0.016(5)
C326 0.065(5) 0.047(5) 0.137(9) 0.005(5) -0.009(6) 0.001(4)
N301 0.107(7) 0.046(4) 0.199(12) 0.009(6) 0.042(8) 0.001(5)
C334 0.073(6) 0.061(5) 0.111(8) 0.002(5) -0.011(6) -0.001(5)
C316 0.115(8) 0.054(5) 0.088(7) 0.005(4) -0.017(6) -0.027(5)
C306 0.109(7) 0.051(5) 0.070(5) 0.001(4) -0.018(5) -0.016(5)
C321 0.075(6) 0.050(5) 0.161(12) -0.018(6) 0.012(7) -0.001(4)
C313 0.115(8) 0.064(6) 0.086(7) -0.008(5) -0.018(6) -0.011(5)
N311 0.122(9) 0.062(6) 0.270(19) 0.033(9) 0.098(11) 0.018(6)
C303 0.099(7) 0.047(5) 0.110(8) 0.003(5) -0.007(6) -0.018(5)
C309 0.113(8) 0.056(5) 0.080(6) -0.003(4) -0.017(5) -0.028(5)
C324 0.063(5) 0.054(5) 0.152(10) -0.001(6) 0.010(6) 0.000(4)
C307 0.135(9) 0.052(5) 0.072(6) 0.004(4) -0.017(6) -0.035(5)
C308 0.120(8) 0.046(4) 0.080(6) 0.010(4) -0.014(5) -0.021(5)
C333 0.085(7) 0.055(6) 0.161(12) 0.001(6) -0.015(8) -0.001(5)
C318 0.113(8) 0.055(5) 0.125(9) -0.004(6) -0.024(7) -0.007(5)
C312 0.148(11) 0.061(6) 0.085(7) -0.007(5) -0.029(7) -0.014(6)
C322 0.094(8) 0.082(7) 0.123(10) 0.007(7) -0.007(7) -0.021(6)
C323 0.103(8) 0.093(8) 0.119(10) 0.002(7) -0.013(7) -0.022(7)
C325 0.086(7) 0.053(6) 0.192(14) 0.005(7) 0.018(8) -0.001(5)
C327 0.099(8) 0.068(7) 0.191(15) 0.011(8) 0.050(9) 0.001(6)
C332 0.096(7) 0.077(7) 0.110(8) 0.006(6) -0.009(6) 0.020(6)
C317 0.119(8) 0.047(5) 0.109(8) -0.006(5) -0.021(7) -0.018(5)
C304 0.113(8) 0.045(5) 0.128(9) -0.016(5) -0.012(7) -0.010(5)
C314 0.164(12) 0.057(6) 0.114(9) -0.005(6) -0.069(9) -0.017(7)
C315 0.156(11) 0.049(5) 0.108(8) 0.001(5) -0.045(8) -0.010(6)
C302 0.117(9) 0.071(7) 0.135(10) 0.027(7) -0.032(8) -0.023(6)
C305 0.102(8) 0.056(6) 0.172(13) -0.018(7) 0.024(9) -0.012(6)
C336 0.124(12) 0.089(9) 0.174(15) -0.015(10) 0.018(11) -0.038(9)
C335 0.130(10) 0.091(9) 0.127(10) -0.013(7) 0.025(8) -0.045(8)
C310 0.198(15) 0.052(6) 0.143(11) 0.000(6) -0.100(11) -0.019(7)
C328 0.130(13) 0.125(13) 0.21(2) -0.043(13) 0.070(14) -0.035(10)
C311 0.200(16) 0.058(6) 0.146(12) -0.014(7) -0.085(12) -0.006(8)
C331 0.119(11) 0.101(10) 0.25(2) -0.013(12) 0.085(14) -0.033(9)
C329 0.153(15) 0.103(11) 0.29(3) -0.040(14) 0.129(19) -0.011(11)
C319 0.091(8) 0.091(9) 0.122(11) -0.012(7) -0.003(7) -0.028(6)
C320 0.091(8) 0.091(9) 0.122(11) -0.012(7) -0.003(7) -0.028(6)
I402 0.1237(19) 0.0763(13) 0.270(5) -0.073(2) 0.091(3) -0.0508(13)
Zn41 0.117(3) 0.0412(15) 0.172(5) -0.011(2) 0.052(3) -0.0147(17)
I401 0.218(3) 0.0665(13) 0.183(3) 0.0342(16) 0.072(3) 0.0077(15)
I406 0.229(8) 0.060(2) 0.124(2) -0.0082(19) -0.040(4) -0.014(3)
Zn43 0.184(11) 0.072(6) 0.109(7) -0.014(5) -0.078(6) 0.025(5)
I405 0.190(5) 0.125(4) 0.183(5) -0.050(4) -0.110(5) 0.078(3)
C301 0.115(10) 0.072(8) 0.196(16) 0.033(9) -0.011(10) -0.005(7)
C330 0.125(12) 0.099(12) 0.27(3) 0.002(14) 0.106(16) -0.018(10)
C419 0.091(8) 0.091(9) 0.122(11) -0.012(7) -0.003(7) -0.028(6)
C420 0.091(8) 0.091(9) 0.122(11) -0.012(7) -0.003(7) -0.028(6)
I404 0.134(4) 0.053(2) 0.165(5) 0.024(2) -0.077(5) -0.009(2)
Zn42 0.100(6) 0.070(5) 0.120(8) 0.030(4) -0.075(6) -0.028(4)
I403 0.150(8) 0.238(14) 0.280(12) 0.134(10) -0.023(6) -0.035(7)
O2A 0.138(19) 0.082(14) 0.102(14) -0.006(10) 0.046(12) 0.000(13)
O3A 0.084(14) 0.090(15) 0.138(15) 0.034(11) 0.046(11) 0.002(11)
C7A 0.102(15) 0.066(9) 0.112(14) 0.001(9) 0.049(11) 0.010(9)
C8A 0.101(15) 0.064(11) 0.113(14) -0.010(9) 0.061(11) 0.003(10)
C9A 0.097(18) 0.067(11) 0.15(2) -0.014(11) 0.060(15) 0.003(12)
C10A 0.11(2) 0.067(15) 0.17(2) 0.003(12) 0.061(17) 0.004(14)
C11A 0.092(18) 0.069(11) 0.17(2) 0.018(13) 0.058(16) 0.012(12)
C12A 0.082(15) 0.069(11) 0.143(16) 0.020(11) 0.054(11) 0.011(10)
C4A 0.117(13) 0.066(9) 0.071(15) 0.005(10) 0.015(13) 0.013(9)
C15A 0.08(2) 0.14(4) 0.15(2) 0.06(2) 0.061(17) 0.03(2)
O1A 0.117(18) 0.12(2) 0.077(15) 0.012(14) 0.005(13) 0.061(17)
C1A 0.136(18) 0.058(13) 0.080(18) 0.005(14) -0.010(16) 0.014(11)
C3A 0.107(13) 0.057(10) 0.072(16) 0.019(12) -0.005(13) 0.014(10)
C2A 0.123(17) 0.060(11) 0.080(18) 0.008(13) -0.012(15) 0.009(10)
C13A 0.126(15) 0.079(17) 0.11(2) -0.006(17) 0.026(17) 0.022(13)
C14A 0.17(3) 0.09(3) 0.12(2) -0.01(2) 0.026(19) 0.00(3)
C5A 0.127(14) 0.068(11) 0.075(16) 0.003(13) 0.018(14) 0.019(10)
C6A 0.139(17) 0.067(11) 0.068(17) 0.002(13) 0.002(16) 0.020(12)

loop_
_atom_type_symbol
_atom_type_description
_atom_type_scat_dispersion_real
_atom_type_scat_dispersion_imag
_atom_type_scat_source
C C 0.0181 0.0091 'International Tables Vol C Tables 4.2.6.8 and 6.1.1.4'
H H 0.0000 0.0000 'International Tables Vol C Tables 4.2.6.8 and 6.1.1.4'
I I -0.3257 6.8362 'International Tables Vol C Tables 4.2.6.8 and 6.1.1.4'
N N 0.0311 0.0180 'International Tables Vol C Tables 4.2.6.8 and 6.1.1.4'
O O 0.0492 0.0322 'International Tables Vol C Tables 4.2.6.8 and 6.1.1.4'
Zn Zn -1.5491 0.6778 'International Tables Vol C Tables 4.2.6.8 and 6.1.1.4'

loop_
_exptl_crystal_face_index_h
_exptl_crystal_face_index_k
_exptl_crystal_face_index_l
_exptl_crystal_face_perp_dist
1 0 0 0.0808
-1 0 0 0.0699
0 0 1 0.0399
0 0 -1 0.0361
1 -1 -1 0.0812
-1 1 1 0.0812
1 1 -1 0.0897
-1 -1 1 0.1060
-2 0 1 0.0654
2 0 -1 0.0816
-1 0 1 0.0607
1 0 -1 0.0674
1 0 1 0.0563
2 -1 1 0.0764
-1 2 1 0.0862

loop_
_geom_angle_atom_site_label_1
_geom_angle_atom_site_label_2
_geom_angle_atom_site_label_3
_geom_angle
_geom_angle_site_symmetry_1
_geom_angle_site_symmetry_3
_geom_angle_publ_flag
I304 Zn32 I303 126.6(3) . . ?
N306 Zn32 I304 106.7(4) . . ?
N306 Zn32 I303 105.9(4) . . ?
N307 Zn32 I304 107.1(4) . . ?
N307 Zn32 I303 106.1(5) . . ?
N307 Zn32 N306 101.8(5) . . ?
I305 Zn33 I306 124.0(3) . . ?
N312 Zn33 I305 109.6(5) . . ?
N312 Zn33 I306 106.8(5) . . ?
N305 Zn33 I305 106.9(5) 8_566 . ?
N305 Zn33 I306 108.5(5) 8_566 . ?
N305 Zn33 N312 98.1(5) 8_566 . ?
I301 Zn31 I302 121.74(16) . . ?
N301 Zn31 I302 106.7(4) . . ?
N301 Zn31 I301 113.0(4) . . ?
N301 Zn31 N311 96.9(5) . 3_455 ?
N311 Zn31 I302 99.6(5) 3_455 . ?
N311 Zn31 I301 115.4(5) 3_455 . ?
C326 N308 C324 113.2(11) . . ?
C306 N302 C308 115.4(8) . . ?
C306 N303 C307 114.1(9) . . ?
C307 N304 C308 115.1(9) . . ?
C326 N310 C325 113.0(10) . . ?
C332 N312 Zn33 121.9(12) . . ?
C332 N312 Zn43 128.8(13) . . ?
C336 N312 Zn33 120.2(9) . . ?
C336 N312 C332 117.3(13) . . ?
C336 N312 Zn43 113.3(10) . . ?
C318 N306 Zn32 122.0(8) . . ?
C318 N306 C314 116.4(10) . . ?
C318 N306 Zn42 125.9(8) . . ?
C318 N306 Zn52 108.5(19) . . ?
C314 N306 Zn32 121.5(8) . . ?
C314 N306 Zn42 117.1(8) . . ?
C314 N306 Zn52 134(2) . . ?
C324 N309 C325 115.2(11) . . ?
C312 N305 Zn33 123.3(8) . 8_465 ?
C312 N305 C311 118.0(9) . . ?
C312 N305 Zn43 120.6(8) . 8_465 ?
C311 N305 Zn33 118.1(9) . 8_465 ?
C311 N305 Zn43 121.4(9) . 8_465 ?
C323 N307 Zn32 125.4(11) . . ?
C323 N307 C319 115.2(14) . . ?
C323 N307 C419 112.7(14) . . ?
C323 N307 Zn42 120.1(11) . . ?
C323 N307 Zn52 143.2(17) . . ?
C319 N307 Zn32 112.8(11) . . ?
C419 N307 Zn42 123.2(11) . . ?
N308 C326 C334 116.0(12) . . ?
N310 C326 N308 127.1(11) . . ?
N310 C326 C334 116.9(10) . . ?
C305 N301 Zn31 132.2(9) . . ?
C305 N301 Zn41 111.9(9) . . ?
C305 N301 C301 118.7(10) . . ?
C301 N301 Zn31 109.0(9) . . ?
C301 N301 Zn41 129.1(9) . . ?
C333 C334 C326 121.2(10) . . ?
C333 C334 C335 117.4(12) . . ?
C335 C334 C326 121.3(13) . . ?
C317 C316 C308 121.0(9) . . ?
C317 C316 C315 117.8(11) . . ?
C315 C316 C308 121.3(10) . . ?
N302 C306 C303 117.4(8) . . ?
N303 C306 N302 125.2(9) . . ?
N303 C306 C303 117.3(9) . . ?
C322 C321 C324 121.7(11) . . ?
C322 C321 C320 115.6(13) . . ?
C322 C321 C420 112.5(15) . . ?
C320 C321 C324 119.1(15) . . ?
C420 C321 C324 119.4(14) . . ?
C309 C313 H313 120.8 . . ?
C312 C313 H313 120.8 . . ?
C312 C313 C309 118.4(11) . . ?
C329 N311 Zn31 111.1(17) . 3_545 ?
C329 N311 Zn41 130.0(17) . 3_545 ?
C329 N311 C330 119.3(17) . . ?
C330 N311 Zn31 129.0(11) . 3_545 ?
C330 N311 Zn41 110.5(12) . 3_545 ?
C304 C303 C306 121.8(10) . . ?
C302 C303 C306 120.5(9) . . ?
C302 C303 C304 117.7(10) . . ?
C313 C309 C307 120.7(10) . . ?
C310 C309 C313 118.9(9) . . ?
C310 C309 C307 120.4(10) . . ?
N308 C324 C321 117.2(11) . . ?
N309 C324 N308 125.3(10) . . ?
N309 C324 C321 117.3(11) . . ?
N303 C307 C309 115.9(10) . . ?
N304 C307 N303 126.0(8) . . ?
N304 C307 C309 118.0(10) . . ?
N302 C308 N304 123.8(9) . . ?
N302 C308 C316 119.3(8) . . ?
N304 C308 C316 116.9(9) . . ?
C334 C333 H333 119.9 . . ?
C334 C333 C332 120.1(12) . . ?
C332 C333 H333 119.9 . . ?
N306 C318 H318 119.2 . . ?
N306 C318 C317 121.6(11) . . ?
C317 C318 H318 119.2 . . ?
N305 C312 C313 122.6(11) . . ?
N305 C312 H312 118.7 . . ?
C313 C312 H312 118.7 . . ?
C321 C322 H322 120.5 . . ?
C321 C322 C323 119.1(14) . . ?
C323 C322 H322 120.5 . . ?
N307 C323 C322 124.6(16) . . ?
N307 C323 H323 117.7 . . ?
C322 C323 H323 117.7 . . ?
N310 C325 C327 116.6(11) . . ?
N309 C325 N310 126.2(14) . . ?
N309 C325 C327 117.2(13) . . ?
C328 C327 C325 120.8(13) . . ?
C331 C327 C325 122.5(16) . . ?
C331 C327 C328 116.6(16) . . ?
N312 C332 C333 122.2(14) . . ?
N312 C332 H332 118.9 . . ?
C333 C332 H332 118.9 . . ?
C316 C317 C318 120.9(10) . . ?
C316 C317 H317 119.5 . . ?
C318 C317 H317 119.5 . . ?
C303 C304 H304 120.8 . . ?
C303 C304 C305 118.4(12) . . ?
C305 C304 H304 120.8 . . ?
N306 C314 H314 117.8 . . ?
C315 C314 N306 124.4(10) . . ?
C315 C314 H314 117.8 . . ?
C316 C315 H315 120.6 . . ?
C314 C315 C316 118.7(11) . . ?
C314 C315 H315 120.6 . . ?
C303 C302 H302 119.4 . . ?
C301 C302 C303 121.2(12) . . ?
C301 C302 H302 119.4 . . ?
N301 C305 C304 122.8(12) . . ?
N301 C305 H305 118.6 . . ?
C304 C305 H305 118.6 . . ?
N312 C336 H336 118.4 . . ?
N312 C336 C335 123.2(14) . . ?
C335 C336 H336 118.4 . . ?
C334 C335 C336 119.6(16) . . ?
C334 C335 H335 120.2 . . ?
C336 C335 H335 120.2 . . ?
C309 C310 H310 120.7 . . ?
C311 C310 C309 118.6(12) . . ?
C311 C310 H310 120.7 . . ?
C327 C328 H328 121.8 . . ?
C327 C328 C329 116.4(16) . . ?
C329 C328 H328 121.8 . . ?
N305 C311 H311 118.2 . . ?
C310 C311 N305 123.5(13) . . ?
C310 C311 H311 118.2 . . ?
C327 C331 H331 118.7 . . ?
C330 C331 C327 123(2) . . ?
C330 C331 H331 118.7 . . ?
N311 C329 C328 125(2) . . ?
N311 C329 H329 117.6 . . ?
C328 C329 H329 117.6 . . ?
N307 C319 H319 120.4 . . ?
N307 C319 C320 119.2(18) . . ?
C320 C319 H319 120.4 . . ?
C321 C320 H320 121.7 . . ?
C319 C320 C321 117(2) . . ?
C319 C320 H320 121.7 . . ?
N301 Zn41 I402 113.4(4) . . ?
N301 Zn41 I401 101.6(4) . . ?
N311 Zn41 N301 103.0(5) 3_455 . ?
N311 Zn41 I402 118.5(7) 3_455 . ?
N311 Zn41 I401 98.0(6) 3_455 . ?
I402 Zn41 I401 119.6(2) . . ?
N312 Zn43 I406 107.6(7) . . ?
N312 Zn43 I405 107.1(6) . . ?
N305 Zn43 N312 100.1(6) 8_566 . ?
N305 Zn43 I406 108.2(6) 8_566 . ?
N305 Zn43 I405 101.7(6) 8_566 . ?
I405 Zn43 I406 128.6(6) . . ?
N301 C301 H301 119.5 . . ?
C302 C301 N301 121.1(13) . . ?
C302 C301 H301 119.5 . . ?
N311 C330 C331 119.8(16) . . ?
N311 C330 H330 120.1 . . ?
C331 C330 H330 120.1 . . ?
N307 C419 H419 119.2 . . ?
N307 C419 C420 121.6(19) . . ?
C420 C419 H419 119.2 . . ?
C321 C420 C419 116(2) . . ?
C321 C420 H420 122.0 . . ?
C419 C420 H420 122.0 . . ?
N306 Zn42 N307 102.2(6) . . ?
N306 Zn42 I404 104.5(5) . . ?
N306 Zn42 I403 108.1(6) . . ?
N307 Zn42 I404 107.2(6) . . ?
N307 Zn42 I403 109.3(6) . . ?
I404 Zn42 I403 123.6(6) . . ?
N306 Zn52 N307 106(3) . . ?
N306 Zn52 I504 123(3) . . ?
N306 Zn52 I503 93(2) . . ?
N307 Zn52 I504 113(3) . . ?
N307 Zn52 I503 97(2) . . ?
I504 Zn52 I503 120(2) . . ?
C8A O2A C14A 118(3) . . ?
C12A O3A C15A 116(4) . . ?
C8A C7A C12A 120.0 . . ?
C8A C7A C4A 122(2) . . ?
C12A C7A C4A 118(2) . . ?
O2A C8A C7A 116(2) . . ?
O2A C8A C9A 123(2) . . ?
C7A C8A C9A 120.0 . . ?
C8A C9A H9A 120.0 . . ?
C8A C9A C10A 120.0 . . ?
C10A C9A H9A 120.0 . . ?
C9A C10A H10A 120.0 . . ?
C11A C10A C9A 120.0 . . ?
C11A C10A H10A 120.0 . . ?
C10A C11A H11A 120.0 . . ?
C12A C11A C10A 120.0 . . ?
C12A C11A H11A 120.0 . . ?
O3A C12A C7A 117(2) . . ?
O3A C12A C11A 123(2) . . ?
C11A C12A C7A 120.0 . . ?
C3A C4A C7A 119(2) . . ?
C3A C4A C5A 120.2(10) . . ?
C5A C4A C7A 121(2) . . ?
O3A C15A H15A 109.5 . . ?
O3A C15A H15B 109.5 . . ?
O3A C15A H15C 109.5 . . ?
H15A C15A H15B 109.5 . . ?
H15A C15A H15C 109.5 . . ?
H15B C15A H15C 109.5 . . ?
C13A O1A H1AA 109.5 . . ?
C2A C1A H1A 120.1 . . ?
C6A C1A H1A 120.1 . . ?
C6A C1A C2A 119.7(10) . . ?
C4A C3A H3A 119.8 . . ?
C4A C3A C2A 120.3(10) . . ?
C2A C3A H3A 119.8 . . ?
C1A C2A H2A 120.1 . . ?
C3A C2A C1A 119.7(10) . . ?
C3A C2A H2A 120.1 . . ?
O1A C13A H13A 109.2 . . ?
O1A C13A H13B 109.2 . . ?
O1A C13A C5A 112(3) . . ?
H13A C13A H13B 107.9 . . ?
C5A C13A H13A 109.2 . . ?
C5A C13A H13B 109.2 . . ?
O2A C14A H14A 109.5 . . ?
O2A C14A H14B 109.5 . . ?
O2A C14A H14C 109.5 . . ?
H14A C14A H14B 109.5 . . ?
H14A C14A H14C 109.5 . . ?
H14B C14A H14C 109.5 . . ?
C4A C5A C13A 120(2) . . ?
C4A C5A C6A 119.5(10) . . ?
C6A C5A C13A 120(2) . . ?
C1A C6A C5A 120.3(10) . . ?
C1A C6A H6A 119.8 . . ?
C5A C6A H6A 119.8 . . ?

loop_
_geom_bond_atom_site_label_1
_geom_bond_atom_site_label_2
_geom_bond_distance
_geom_bond_site_symmetry_2
_geom_bond_publ_flag
I304 Zn32 2.544(6) . ?
I305 Zn33 2.501(8) . ?
I306 Zn33 2.520(7) . ?
I303 Zn32 2.549(6) . ?
I302 Zn31 2.530(5) . ?
Zn32 N306 2.084(11) . ?
Zn32 N307 2.047(11) . ?
I301 Zn31 2.523(5) . ?
Zn33 N312 2.101(13) . ?
Zn33 N305 2.098(12) 8_566 ?
Zn31 N301 2.082(10) . ?
Zn31 N311 2.195(17) 3_455 ?
N308 C326 1.337(14) . ?
N308 C324 1.341(15) . ?
N302 C306 1.329(13) . ?
N302 C308 1.343(13) . ?
N303 C306 1.318(11) . ?
N303 C307 1.361(14) . ?
N304 C307 1.294(15) . ?
N304 C308 1.350(12) . ?
N310 C326 1.319(16) . ?
N310 C325 1.332(17) . ?
N312 C332 1.298(17) . ?
N312 C336 1.29(2) . ?
N312 Zn43 2.075(14) . ?
N306 C318 1.334(15) . ?
N306 C314 1.366(16) . ?
N306 Zn42 2.041(12) . ?
N306 Zn52 1.86(7) . ?
N309 C324 1.311(17) . ?
N309 C325 1.321(15) . ?
N305 C312 1.323(16) . ?
N305 C311 1.353(17) . ?
N305 Zn43 2.063(16) 8_465 ?
N307 C323 1.277(17) . ?
N307 C319 1.34(2) . ?
N307 C419 1.33(2) . ?
N307 Zn42 2.080(13) . ?
N307 Zn52 2.14(7) . ?
C326 C334 1.504(16) . ?
N301 C305 1.294(18) . ?
N301 Zn41 2.160(10) . ?
N301 C301 1.368(19) . ?
C334 C333 1.324(19) . ?
C334 C335 1.338(17) . ?
C316 C308 1.494(15) . ?
C316 C317 1.360(15) . ?
C316 C315 1.386(15) . ?
C306 C303 1.492(13) . ?
C321 C324 1.494(15) . ?
C321 C322 1.34(2) . ?
C321 C320 1.44(2) . ?
C321 C420 1.40(2) . ?
C313 H313 0.9500 . ?
C313 C309 1.391(16) . ?
C313 C312 1.385(14) . ?
N311 C329 1.25(2) . ?
N311 Zn41 1.929(13) 3_545 ?
N311 C330 1.34(3) . ?
C303 C304 1.378(14) . ?
C303 C302 1.374(17) . ?
C309 C307 1.490(13) . ?
C309 C310 1.385(17) . ?
C333 H333 0.9500 . ?
C333 C332 1.397(18) . ?
C318 H318 0.9500 . ?
C318 C317 1.373(16) . ?
C312 H312 0.9500 . ?
C322 H322 0.9500 . ?
C322 C323 1.373(18) . ?
C323 H323 0.9500 . ?
C325 C327 1.51(2) . ?
C327 C328 1.39(2) . ?
C327 C331 1.37(2) . ?
C332 H332 0.9500 . ?
C317 H317 0.9500 . ?
C304 H304 0.9500 . ?
C304 C305 1.395(16) . ?
C314 H314 0.9500 . ?
C314 C315 1.330(17) . ?
C315 H315 0.9500 . ?
C302 H302 0.9500 . ?
C302 C301 1.339(19) . ?
C305 H305 0.9500 . ?
C336 H336 0.9500 . ?
C336 C335 1.39(2) . ?
C335 H335 0.9500 . ?
C310 H310 0.9500 . ?
C310 C311 1.352(16) . ?
C328 H328 0.9500 . ?
C328 C329 1.43(2) . ?
C311 H311 0.9500 . ?
C331 H331 0.9500 . ?
C331 C330 1.36(2) . ?
C329 H329 0.9500 . ?
C319 H319 0.9500 . ?
C319 C320 1.44(2) . ?
C320 H320 0.9500 . ?
I402 Zn41 2.517(5) . ?
Zn41 I401 2.520(7) . ?
I406 Zn43 2.513(12) . ?
Zn43 I405 2.489(12) . ?
C301 H301 0.9500 . ?
C330 H330 0.9500 . ?
C419 H419 0.9500 . ?
C419 C420 1.44(2) . ?
C420 H420 0.9500 . ?
I404 Zn42 2.509(10) . ?
Zn42 I403 2.528(13) . ?
I504 Zn52 2.52(5) . ?
I503 Zn52 2.68(5) . ?
O2A C8A 1.367(18) . ?
O2A C14A 1.41(3) . ?
O3A C12A 1.364(18) . ?
O3A C15A 1.42(3) . ?
C7A C8A 1.3900 . ?
C7A C12A 1.3900 . ?
C7A C4A 1.49(3) . ?
C8A C9A 1.3900 . ?
C9A H9A 0.9500 . ?
C9A C10A 1.3900 . ?
C10A H10A 0.9500 . ?
C10A C11A 1.3900 . ?
C11A H11A 0.9500 . ?
C11A C12A 1.3900 . ?
C4A C3A 1.38(2) . ?
C4A C5A 1.39(2) . ?
C15A H15A 0.9800 . ?
C15A H15B 0.9800 . ?
C15A H15C 0.9800 . ?
O1A H1AA 0.8400 . ?
O1A C13A 1.40(3) . ?
C1A H1A 0.9500 . ?
C1A C2A 1.39(2) . ?
C1A C6A 1.39(2) . ?
C3A H3A 0.9500 . ?
C3A C2A 1.39(2) . ?
C2A H2A 0.9500 . ?
C13A H13A 0.9900 . ?
C13A H13B 0.9900 . ?
C13A C5A 1.50(3) . ?
C14A H14A 0.9800 . ?
C14A H14B 0.9800 . ?
C14A H14C 0.9800 . ?
C5A C6A 1.39(2) . ?
C6A H6A 0.9500 . ?

loop_
_geom_torsion_atom_site_label_1
_geom_torsion_atom_site_label_2
_geom_torsion_atom_site_label_3
_geom_torsion_atom_site_label_4
_geom_torsion
_geom_torsion_site_symmetry_1
_geom_torsion_site_symmetry_2
_geom_torsion_site_symmetry_3
_geom_torsion_site_symmetry_4
_geom_torsion_publ_flag
Zn32 N306 C318 C317 174.0(11) . . . . ?
Zn32 N306 C314 C315 -177.5(14) . . . . ?
Zn32 N307 C323 C322 -176.1(11) . . . . ?
Zn32 N307 C319 C320 -174(2) . . . . ?
Zn33 N312 C332 C333 -171.5(9) . . . . ?
Zn33 N312 C336 C335 171.9(13) . . . . ?
Zn33 N305 C312 C313 -170.2(11) 8_465 . . . ?
Zn33 N305 C311 C310 171.1(18) 8_465 . . . ?
Zn31 N301 C305 C304 -177.1(11) . . . . ?
Zn31 N301 C301 C302 174.1(15) . . . . ?
Zn31 N311 C329 C328 -172(2) 3_545 . . . ?
Zn31 N311 C330 C331 166.4(14) 3_545 . . . ?
N308 C326 C334 C333 -10.0(15) . . . . ?
N308 C326 C334 C335 172.5(12) . . . . ?
N302 C306 C303 C304 8.3(19) . . . . ?
N302 C306 C303 C302 -174.3(13) . . . . ?
N303 C306 C303 C304 -170.2(13) . . . . ?
N303 C306 C303 C302 7.2(19) . . . . ?
N310 C326 C334 C333 169.2(11) . . . . ?
N310 C326 C334 C335 -8.3(16) . . . . ?
N310 C325 C327 C328 -162.5(16) . . . . ?
N310 C325 C327 C331 15(2) . . . . ?
N312 C336 C335 C334 -2(3) . . . . ?
N306 C318 C317 C316 2(2) . . . . ?
N306 C314 C315 C316 5(3) . . . . ?
N309 C325 C327 C328 19(2) . . . . ?
N309 C325 C327 C331 -163.2(16) . . . . ?
N307 C319 C320 C321 -13(4) . . . . ?
N307 C419 C420 C321 -4(4) . . . . ?
C326 N308 C324 N309 1.3(16) . . . . ?
C326 N308 C324 C321 -174.8(10) . . . . ?
C326 N310 C325 N309 -0.2(19) . . . . ?
C326 N310 C325 C327 -178.2(11) . . . . ?
C326 C334 C333 C332 178.0(10) . . . . ?
C326 C334 C335 C336 -177.8(14) . . . . ?
C334 C333 C332 N312 2.1(18) . . . . ?
C306 N302 C308 N304 3.2(18) . . . . ?
C306 N302 C308 C316 -179.7(11) . . . . ?
C306 N303 C307 N304 3.5(19) . . . . ?
C306 N303 C307 C309 -175.4(11) . . . . ?
C306 C303 C304 C305 173.7(13) . . . . ?
C306 C303 C302 C301 -177.5(16) . . . . ?
C321 C322 C323 N307 0(2) . . . . ?
C313 C309 C307 N303 178.2(12) . . . . ?
C313 C309 C307 N304 -0.8(19) . . . . ?
C313 C309 C310 C311 0(3) . . . . ?
C303 C304 C305 N301 5(2) . . . . ?
C303 C302 C301 N301 3(3) . . . . ?
C309 C313 C312 N305 -1(2) . . . . ?
C309 C310 C311 N305 0(3) . . . . ?
C324 N308 C326 N310 -2.1(15) . . . . ?
C324 N308 C326 C334 177.0(9) . . . . ?
C324 N309 C325 N310 0(2) . . . . ?
C324 N309 C325 C327 177.6(12) . . . . ?
C324 C321 C322 C323 178.5(12) . . . . ?
C324 C321 C320 C319 -172.2(19) . . . . ?
C324 C321 C420 C419 -177(2) . . . . ?
C307 N303 C306 N302 -6.0(18) . . . . ?
C307 N303 C306 C303 172.3(11) . . . . ?
C307 N304 C308 N302 -5.4(18) . . . . ?
C307 N304 C308 C316 177.4(11) . . . . ?
C307 C309 C310 C311 178.9(17) . . . . ?
C308 N302 C306 N303 3.0(19) . . . . ?
C308 N302 C306 C303 -175.4(11) . . . . ?
C308 N304 C307 N303 1.8(19) . . . . ?
C308 N304 C307 C309 -179.3(11) . . . . ?
C308 C316 C317 C318 -179.2(13) . . . . ?
C308 C316 C315 C314 176.0(15) . . . . ?
C333 C334 C335 C336 5(2) . . . . ?
C318 N306 C314 C315 -2(3) . . . . ?
C318 N306 Zn52 N307 149.2(16) . . . . ?
C318 N306 Zn52 I504 17(4) . . . . ?
C318 N306 Zn52 I503 -112.2(16) . . . . ?
C312 N305 C311 C310 0(3) . . . . ?
C312 C313 C309 C307 -178.5(13) . . . . ?
C312 C313 C309 C310 0(2) . . . . ?
C322 C321 C324 N308 -11.7(17) . . . . ?
C322 C321 C324 N309 171.9(12) . . . . ?
C322 C321 C320 C319 -13(3) . . . . ?
C322 C321 C420 C419 31(3) . . . . ?
C323 N307 C319 C320 33(3) . . . . ?
C323 N307 C419 C420 -25(3) . . . . ?
C325 N310 C326 N308 1.6(16) . . . . ?
C325 N310 C326 C334 -177.5(10) . . . . ?
C325 N309 C324 N308 -0.2(18) . . . . ?
C325 N309 C324 C321 176.0(11) . . . . ?
C325 C327 C328 C329 179.2(17) . . . . ?
C325 C327 C331 C330 176.4(18) . . . . ?
C327 C328 C329 N311 2(4) . . . . ?
C327 C331 C330 N311 7(3) . . . . ?
C332 N312 C336 C335 0(2) . . . . ?
C317 C316 C308 N302 -176.6(13) . . . . ?
C317 C316 C308 N304 0.7(19) . . . . ?
C317 C316 C315 C314 -5(2) . . . . ?
C304 C303 C302 C301 0(2) . . . . ?
C314 N306 C318 C317 -1(2) . . . . ?
C314 N306 Zn52 N307 -17(4) . . . . ?
C314 N306 Zn52 I504 -149(2) . . . . ?
C314 N306 Zn52 I503 82(3) . . . . ?
C315 C316 C308 N302 3(2) . . . . ?
C315 C316 C308 N304 180.0(13) . . . . ?
C315 C316 C317 C318 1(2) . . . . ?
C302 C303 C304 C305 -4(2) . . . . ?
C305 N301 C301 C302 -2(3) . . . . ?
C336 N312 C332 C333 0.2(19) . . . . ?
C335 C334 C333 C332 -4.4(18) . . . . ?
C310 C309 C307 N303 0(2) . . . . ?
C310 C309 C307 N304 -179.3(15) . . . . ?
C328 C327 C331 C330 -6(3) . . . . ?
C311 N305 C312 C313 1(2) . . . . ?
C331 C327 C328 C329 2(3) . . . . ?
C329 N311 C330 C331 -4(3) . . . . ?
C319 N307 C323 C322 -27(2) . . . . ?
C320 C321 C324 N308 146.1(16) . . . . ?
C320 C321 C324 N309 -30(2) . . . . ?
C320 C321 C322 C323 20(2) . . . . ?
Zn41 N301 C305 C304 171.9(12) . . . . ?
Zn41 N301 C301 C302 -174.7(13) . . . . ?
Zn41 N311 C329 C328 174.7(17) 3_545 . . . ?
Zn41 N311 C330 C331 179.9(16) 3_545 . . . ?
Zn43 N312 C332 C333 -170.4(10) . . . . ?
Zn43 N312 C336 C335 172.1(15) . . . . ?
Zn43 N305 C312 C313 -177.7(12) 8_465 . . . ?
Zn43 N305 C311 C310 178.1(18) 8_465 . . . ?
C301 N301 C305 C304 -2(2) . . . . ?
C330 N311 C329 C328 0(3) . . . . ?
C419 N307 C323 C322 28(2) . . . . ?
C420 C321 C324 N308 -161.4(17) . . . . ?
C420 C321 C324 N309 22(2) . . . . ?
C420 C321 C322 C323 -30(2) . . . . ?
Zn42 N306 C318 C317 169.0(12) . . . . ?
Zn42 N306 C314 C315 -173.5(15) . . . . ?
Zn42 N307 C323 C322 -173.5(11) . . . . ?
Zn42 N307 C419 C420 177.3(19) . . . . ?
Zn52 N306 C318 C317 -170(2) . . . . ?
Zn52 N306 C314 C315 163(3) . . . . ?
Zn52 N307 C323 C322 -165(3) . . . . ?
O2A C8A C9A C10A -178(3) . . . . ?
C7A C8A C9A C10A 0.0 . . . . ?
C7A C4A C3A C2A 178(3) . . . . ?
C7A C4A C5A C13A -5(6) . . . . ?
C7A C4A C5A C6A -178(3) . . . . ?
C8A C7A C12A O3A 179(3) . . . . ?
C8A C7A C12A C11A 0.0 . . . . ?
C8A C7A C4A C3A -106(3) . . . . ?
C8A C7A C4A C5A 71(4) . . . . ?
C8A C9A C10A C11A 0.0 . . . . ?
C9A C10A C11A C12A 0.0 . . . . ?
C10A C11A C12A O3A -179(3) . . . . ?
C10A C11A C12A C7A 0.0 . . . . ?
C12A C7A C8A O2A 178(2) . . . . ?
C12A C7A C8A C9A 0.0 . . . . ?
C12A C7A C4A C3A 73(4) . . . . ?
C12A C7A C4A C5A -110(3) . . . . ?
C4A C7A C8A O2A -3(3) . . . . ?
C4A C7A C8A C9A 179(3) . . . . ?
C4A C7A C12A O3A 0(3) . . . . ?
C4A C7A C12A C11A -179(2) . . . . ?
C4A C3A C2A C1A 2(6) . . . . ?
C4A C5A C6A C1A -2(6) . . . . ?
C15A O3A C12A C7A 173(3) . . . . ?
C15A O3A C12A C11A -8(4) . . . . ?
O1A C13A C5A C4A 159(4) . . . . ?
O1A C13A C5A C6A -28(6) . . . . ?
C3A C4A C5A C13A 172(4) . . . . ?
C3A C4A C5A C6A -1(6) . . . . ?
C2A C1A C6A C5A 6(6) . . . . ?
C13A C5A C6A C1A -175(4) . . . . ?
C14A O2A C8A C7A -172(3) . . . . ?
C14A O2A C8A C9A 6(5) . . . . ?
C5A C4A C3A C2A 1(6) . . . . ?
C6A C1A C2A C3A -6(6) . . . . ?

loop_
_exptl_oxdiff_crystal_face_indexfrac_h
_exptl_oxdiff_crystal_face_indexfrac_k
_exptl_oxdiff_crystal_face_indexfrac_l
_exptl_oxdiff_crystal_face_x
_exptl_oxdiff_crystal_face_y
_exptl_oxdiff_crystal_face_z
1.0005 0.0007 -0.0002 0.0126 -0.0398 0.0184
-1.0005 -0.0007 0.0002 -0.0126 0.0398 -0.0184
-0.0008 0.0006 1.0001 0.0500 0.0019 -0.0040
0.0008 -0.0006 -1.0001 -0.0500 -0.0019 0.0040
1.0007 -0.9998 -0.9979 -0.0317 0.0031 0.1148
-1.0007 0.9998 0.9979 0.0317 -0.0031 -0.1148
1.0019 1.0000 -1.0027 -0.0432 -0.0864 -0.0699
-1.0019 -1.0000 1.0027 0.0432 0.0864 0.0699
-2.0017 -0.0007 1.0005 0.0249 0.0814 -0.0409
2.0017 0.0007 -1.0005 -0.0249 -0.0814 0.0409
-1.0013 -0.0001 1.0003 0.0374 0.0417 -0.0225
1.0013 0.0001 -1.0003 -0.0374 -0.0417 0.0225
0.9997 0.0012 0.9999 0.0626 -0.0379 0.0144
1.9995 -0.9980 1.0021 0.0809 -0.0329 0.1251
-1.0001 1.9996 0.9955 0.0259 -0.0479 -0.2071
